data_1527418
loop_
_publ_author_name
'Gladyshevskii, R.E.'
'Cenzual, K.'
'Parthe, E.'

_publ_section_title
;
 Er2 Rh Si3 and R2 Co Ga3 (R= Y, Tb, Dy, Ho, Er, Tm, Yb) with Lu2 Co Ga3
 type structure: new members of the Al B2 structure family
;
_journal_name_full 'Journal of Alloys Compd.'
_journal_page_first 221
_journal_page_last 228
_journal_volume 189
_journal_year 1992
_chemical_formula_sum 'Co5.56 Er8 Ga10.44'
_space_group_IT_number 190
_symmetry_space_group_name_Hall 'P -6c -2c'
_symmetry_space_group_name_H-M 'P -6 2 c'
_cell_angle_alpha 90
_cell_angle_beta 90
_cell_angle_gamma 120
_cell_formula_units_Z 1
_cell_length_a 8.607
_cell_length_b 8.607
_cell_length_c 6.898
_cell_volume 442.545
_citation_journal_id_ASTM JALCEU
_cod_data_source_file Gladyshevskii_JALCEU_1992_333.cif
_cod_data_source_block Co5.56Er8Ga10.44
_cod_database_code 1527418

loop_
_symmetry_equiv_pos_as_xyz
x,y,z
-x+y,-x,-z+1/2
-y,x-y,z
x,y,-z+1/2
-x+y,-x,z
-y,x-y,-z+1/2
y,x,z+1/2
x-y,-y,-z
-x,-x+y,z+1/2
y,x,-z
x-y,-y,z+1/2
-x,-x+y,-z

loop_
_atom_site_label
_atom_site_type_symbol
_atom_site_fract_x
_atom_site_fract_y
_atom_site_fract_z
_atom_site_occupancy
_atom_site_U_iso_or_equiv
Co2 Co 0.3333 0.6667 0.065 1 0.0
Ga1 Ga 0.158 0.316 0.043 0.87 0.0
Er1 Er 0 0 0.25 1 0.0
Er2 Er 0.523 0.046 0.25 1 0.0
Co1 Co 0.158 0.316 0.043 0.13 0.0
